data_7705227
loop_
_publ_author_name
'Li, Meng-Hua'
'Lv, Shu-Li'
'You, Ming-Hua'
'Lin, Mei-Jin'

_publ_section_title
;
 Three-component D-A hybrid heterostructures with enhanced photochromic,
 photomodulated luminescence and selective anion-sensing properties.
;
_journal_issue 37
_journal_name_full 'Dalton transactions (Cambridge, England : 2003)'
_journal_page_first 13083
_journal_page_last 13089
_journal_paper_doi 10.1039/d0dt02390f
_journal_volume 49
_journal_year 2020
_chemical_formula_moiety 'C14 H20 Eu N2 O8, C6 Co N6, 2(H2 O), H O'
_chemical_formula_sum 'C20 H25 Co Eu N8 O11'
_chemical_formula_weight 764.37
_space_group_crystal_system monoclinic
_space_group_IT_number 15
_space_group_name_Hall '-C 2yc'
_space_group_name_H-M_alt 'C 1 2/c 1'
_atom_sites_solution_hydrogens mixed
_atom_sites_solution_primary dual
_audit_creation_date 2020-06-23
_audit_creation_method
;
Olex2 1.3
(compiled 2020.02.04 svn.rd84adfe8 for OlexSys, GUI svn.r6032)
;
_audit_update_record
;
2020-06-23 deposited with the CCDC.	2020-08-20 downloaded from the CCDC.
;
_cell_angle_alpha 90
_cell_angle_beta 130.59(2)
_cell_angle_gamma 90
_cell_formula_units_Z 8
_cell_length_a 31.279(4)
_cell_length_b 11.3928(6)
_cell_length_c 21.323(3)
_cell_measurement_reflns_used 8904
_cell_measurement_temperature 293(2)
_cell_measurement_theta_max 27.1600
_cell_measurement_theta_min 2.7460
_cell_volume 5770(2)
_computing_cell_refinement 'CrysAlisPro 1.171.39.28b (Rigaku OD, 2015)'
_computing_data_collection 'CrysAlisPro 1.171.39.28b (Rigaku OD, 2015)'
_computing_data_reduction 'CrysAlisPro 1.171.39.28b (Rigaku OD, 2015)'
_computing_molecular_graphics 'Olex2 1.3 (Dolomanov et al., 2009)'
_computing_publication_material 'Olex2 1.3 (Dolomanov et al., 2009)'
_computing_structure_refinement 'SHELXL 2018/3 (Sheldrick, 2015)'
_computing_structure_solution 'SHELXT 2018/2 (Sheldrick, 2018)'
_diffrn_ambient_temperature 293(2)
_diffrn_detector 'CCD plate'
_diffrn_measured_fraction_theta_full 0.993
_diffrn_measured_fraction_theta_max 0.825
_diffrn_measurement_details
;
List of Runs (angles in degrees, time in seconds):

  # Type    Start    End  Width  t~exp~   \w     \q     \k     \f   Frames
#--------------------------------------------------------------------------
  1  \w    -74.00 -48.00   0.50   12.00    --   -9.60  43.00 128.00   52
  2  \w     -6.00  20.00   0.50   12.00    --    5.00  55.00-150.00   52
  3  \w    -99.00  80.00   0.50   12.00    --   -9.60  43.00-120.00  358
  4  \w    -23.00  78.00   0.50   12.00    --   -9.60  43.00 128.00  202
;
_diffrn_measurement_device 'four-circle diffractometer'
_diffrn_measurement_device_type 'XtaLAB AFC11 (RCD3): quarter-chi single'
_diffrn_measurement_method '\w scans'
_diffrn_orient_matrix_type 'CrysAlisPro convention (1999,Acta A55,543-557)'
_diffrn_orient_matrix_UB_11 -0.0095010000
_diffrn_orient_matrix_UB_12 -0.0339034000
_diffrn_orient_matrix_UB_13 0.0167553000
_diffrn_orient_matrix_UB_21 0.0268877000
_diffrn_orient_matrix_UB_22 -0.0266152000
_diffrn_orient_matrix_UB_23 0.0279357000
_diffrn_orient_matrix_UB_31 0.0087813000
_diffrn_orient_matrix_UB_32 0.0449818000
_diffrn_orient_matrix_UB_33 0.0292339000
_diffrn_radiation_monochromator graphite
_diffrn_radiation_probe x-ray
_diffrn_radiation_type 'Mo K\a'
_diffrn_radiation_wavelength 0.71073
_diffrn_reflns_av_R_equivalents 0.0390
_diffrn_reflns_av_unetI/netI 0.0454
_diffrn_reflns_Laue_measured_fraction_full 0.993
_diffrn_reflns_Laue_measured_fraction_max 0.825
_diffrn_reflns_limit_h_max 38
_diffrn_reflns_limit_h_min -40
_diffrn_reflns_limit_k_max 15
_diffrn_reflns_limit_k_min -14
_diffrn_reflns_limit_l_max 23
_diffrn_reflns_limit_l_min -26
_diffrn_reflns_number 23172
_diffrn_reflns_point_group_measured_fraction_full 0.993
_diffrn_reflns_point_group_measured_fraction_max 0.825
_diffrn_reflns_theta_full 25.242
_diffrn_reflns_theta_max 29.371
_diffrn_reflns_theta_min 2.681
_diffrn_source 'fine-focus sealed X-ray tube'
_diffrn_source_type 'Enhance (Mo) X-ray Source'
_exptl_absorpt_coefficient_mu 2.796
_exptl_absorpt_correction_T_max 1.00000
_exptl_absorpt_correction_T_min 0.65811
_exptl_absorpt_correction_type multi-scan
_exptl_absorpt_process_details
;
CrysAlisPro 1.171.39.28b (Rigaku Oxford Diffraction, 2015)
Empirical absorption correction using spherical harmonics,
 implemented in SCALE3 ABSPACK scaling algorithm.
;
_exptl_crystal_colour yellow
_exptl_crystal_density_diffrn 1.760
_exptl_crystal_description block
_exptl_crystal_F_000 3032
_exptl_crystal_size_max 0.16
_exptl_crystal_size_mid 0.12
_exptl_crystal_size_min 0.10
_refine_diff_density_max 0.977
_refine_diff_density_min -0.586
_refine_diff_density_rms 0.118
_refine_ls_extinction_method none
_refine_ls_goodness_of_fit_ref 1.083
_refine_ls_hydrogen_treatment constr
_refine_ls_matrix_type full
_refine_ls_number_parameters 387
_refine_ls_number_reflns 6559
_refine_ls_number_restraints 0
_refine_ls_restrained_S_all 1.083
_refine_ls_R_factor_all 0.0539
_refine_ls_R_factor_gt 0.0357
_refine_ls_shift/su_max 0.001
_refine_ls_shift/su_mean 0.000
_refine_ls_structure_factor_coef Fsqd
_refine_ls_weighting_details 'w=1/[\s^2^(Fo^2^)+(0.0398P)^2^+2.3787P] where P=(Fo^2^+2Fc^2^)/3'
_refine_ls_weighting_scheme calc
_refine_ls_wR_factor_gt 0.0803
_refine_ls_wR_factor_ref 0.0860
_reflns_Friedel_coverage 0.000
_reflns_number_gt 5051
_reflns_number_total 6559
_reflns_threshold_expression 'I > 2\s(I)'
_cod_data_source_file d0dt02390f2.cif
_cod_data_source_block bcebpy-cocn
_cod_depositor_comments 'Adding full bibliography for 7705227--7705229.cif.'
_cod_original_cell_volume 5770.4(18)
_cod_database_code 7705227
_shelx_shelxl_version_number 2018/3
_shelx_space_group_comment
;
The symmetry employed for this shelxl refinement is uniquely defined
by the following loop, which should always be used as a source of
symmetry information in preference to the above space-group names.
They are only intended as comments.
;
_reflns_odcompleteness_completeness 98.89
_reflns_odcompleteness_iscentric 1
_reflns_odcompleteness_theta 26.32
_olex2_refinement_description
;
1. Fixed Uiso
 At 1.2 times of:
  All C(H) groups, All C(H,H) groups
 At 1.5 times of:
  All O(H) groups, All O(H,H) groups
2. Others
 Fixed Sof: H00W(0.5) H1(0.5)
3.a Free rotating group:
 O00H(H00P,H00Q), O00J(H00W), O00Y(H00T,H00U), O1(H1)
3.b Rotating group:
 O003(H00A,H00B), O008(H00C,H00D), O00D(H00E,H00F), O00G(H00G,H00H)
3.c Secondary CH2 refined with riding coordinates:
 C00Q(H00I,H00J), C00T(H00K,H00O)
3.d Aromatic/amide H refined with riding coordinates:
 C00L(H00L), C00M(H00M), C00N(H00N), C00R(H00R), C00S(H00S), C00V(H00V),
 C011(H011), C013(H013)
;
_olex2_submission_special_instructions 'No special instructions were received'
_oxdiff_exptl_absorpt_empirical_details
;
Empirical correction (ABSPACK) includes:
- Absorption correction using spherical harmonics
- Frame scaling
;
_oxdiff_exptl_absorpt_empirical_full_max 1.287
_oxdiff_exptl_absorpt_empirical_full_min 0.797

loop_
_space_group_symop_operation_xyz
'x, y, z'
'-x, y, -z+1/2'
'x+1/2, y+1/2, z'
'-x+1/2, y+1/2, -z+1/2'
'-x, -y, -z'
'x, -y, z-1/2'
'-x+1/2, -y+1/2, -z'
'x+1/2, -y+1/2, z-1/2'

loop_
_atom_site_label
_atom_site_type_symbol
_atom_site_fract_x
_atom_site_fract_y
_atom_site_fract_z
_atom_site_U_iso_or_equiv
_atom_site_adp_type
_atom_site_occupancy
_atom_site_site_symmetry_order
_atom_site_calc_flag
_atom_site_refinement_flags_posn
_atom_site_refinement_flags_adp
_atom_site_refinement_flags_occupancy
_atom_site_disorder_assembly
_atom_site_disorder_group
Eu01 Eu 0.42372(2) 0.44771(2) 0.48897(2) 0.03188(8) Uani 1 1 d . . . . .
Co02 Co 0.63797(2) 0.02493(4) 0.78679(3) 0.03413(13) Uani 1 1 d . . . . .
O003 O 0.34209(11) 0.3307(2) 0.38250(17) 0.0506(7) Uani 1 1 d . . . . .
H00A H 0.321657 0.316120 0.395851 0.076 Uiso 1 1 d R U . . .
H00B H 0.352817 0.261665 0.380498 0.076 Uiso 1 1 d R U . . .
O004 O 0.60220(12) 0.4612(2) 0.63521(17) 0.0478(7) Uani 1 1 d . . . . .
N005 N 0.65409(14) 0.4987(3) 0.7972(2) 0.0389(7) Uani 1 1 d . . . . .
N006 N 0.93471(13) 0.6360(3) 1.0124(2) 0.0363(7) Uani 1 1 d . . . . .
O007 O 1.04549(12) 0.8222(2) 1.06344(19) 0.0525(8) Uani 1 1 d . . . . .
O008 O 0.43065(13) 0.2611(3) 0.5503(2) 0.0612(9) Uani 1 1 d . . . . .
H00C H 0.427238 0.270378 0.588615 0.092 Uiso 1 1 d R U . . .
H00D H 0.465068 0.230278 0.579546 0.092 Uiso 1 1 d R U . . .
O009 O 0.51959(12) 0.4234(3) 0.6016(2) 0.0617(9) Uani 1 1 d . . . . .
O00A O 0.96251(12) 0.8602(2) 1.02984(19) 0.0505(7) Uani 1 1 d . . . . .
C00B C 0.64363(16) -0.0677(3) 0.7185(3) 0.0368(9) Uani 1 1 d . . . . .
O00D O 0.33934(14) 0.5600(3) 0.4292(2) 0.0578(8) Uani 1 1 d . . . . .
H00E H 0.343520 0.606877 0.467132 0.087 Uiso 1 1 d R U . . .
H00F H 0.310250 0.513697 0.413002 0.087 Uiso 1 1 d R U . . .
N00E N 0.64791(15) -0.1239(3) 0.6788(2) 0.0532(9) Uani 1 1 d . . . . .
C00F C 0.76462(16) 0.5630(3) 0.8934(2) 0.0334(8) Uani 1 1 d . . . . .
O00G O 0.42405(17) 0.4929(4) 0.5996(2) 0.0827(11) Uani 1 1 d . . . . .
H00G H 0.420148 0.576014 0.604950 0.124 Uiso 1 1 d R U . . .
H00H H 0.459752 0.478619 0.655522 0.124 Uiso 1 1 d R U . . .
O00H O 0.26838(16) 0.5998(4) 0.2680(2) 0.0805(11) Uani 1 1 d G . . . .
H00P H 0.288123 0.590051 0.319726 0.121 Uiso 1 1 d G U . . .
H00Q H 0.233765 0.591270 0.243963 0.121 Uiso 1 1 d G U . . .
C00I C 0.82474(16) 0.5913(3) 0.9375(2) 0.0342(8) Uani 1 1 d . . . . .
O00J O 0.500000 0.3272(8) 0.750000 0.113(2) Uani 1 2 d GS T P . .
H00W H 0.529329 0.285184 0.782124 0.169 Uiso 0.5 1 d G U P . .
N00K N 0.52953(19) 0.1296(4) 0.6335(3) 0.0674(12) Uani 1 1 d . . . . .
C00L C 0.66738(18) 0.6016(4) 0.7830(3) 0.0457(10) Uani 1 1 d . . . . .
H00L H 0.639012 0.650289 0.740866 0.055 Uiso 1 1 calc R U . . .
C00M C 0.83930(17) 0.6357(4) 0.8934(2) 0.0424(10) Uani 1 1 d . . . . .
H00M H 0.811536 0.651196 0.837329 0.051 Uiso 1 1 calc R U . . .
C00N C 0.74960(17) 0.4615(3) 0.9102(2) 0.0415(10) Uani 1 1 d . . . . .
H00N H 0.777027 0.414232 0.954546 0.050 Uiso 1 1 calc R U . . .
C00O C 0.57054(17) 0.4472(3) 0.6507(3) 0.0426(10) Uani 1 1 d . . . . .
C00P C 1.00076(16) 0.7946(3) 1.0471(2) 0.0367(9) Uani 1 1 d . . . . .
C00Q C 0.59465(18) 0.4602(4) 0.7400(3) 0.0514(11) Uani 1 1 d . . . . .
H00I H 0.572166 0.516822 0.741494 0.062 Uiso 1 1 calc R U . . .
H00J H 0.591741 0.385492 0.758737 0.062 Uiso 1 1 calc R U . . .
C00R C 0.89363(18) 0.6564(4) 0.9316(3) 0.0473(10) Uani 1 1 d . . . . .
H00R H 0.902929 0.685627 0.901120 0.057 Uiso 1 1 calc R U . . .
C00S C 0.72227(17) 0.6348(3) 0.8299(2) 0.0420(9) Uani 1 1 d . . . . .
H00S H 0.731343 0.705672 0.819410 0.050 Uiso 1 1 calc R U . . .
C00T C 0.99287(16) 0.6639(3) 1.0501(3) 0.0426(10) Uani 1 1 d . . . . .
H00K H 1.002417 0.621960 1.021036 0.051 Uiso 1 1 calc R U . . .
H00O H 1.018225 0.637741 1.107076 0.051 Uiso 1 1 calc R U . . .
C00U C 0.63148(19) 0.1233(4) 0.8523(3) 0.0471(10) Uani 1 1 d . . . . .
C00V C 0.69398(18) 0.4309(4) 0.8609(3) 0.0435(10) Uani 1 1 d . . . . .
H00V H 0.683768 0.362153 0.871731 0.052 Uiso 1 1 calc R U . . .
C00W C 0.5705(2) 0.0929(4) 0.6907(3) 0.0442(10) Uani 1 1 d . . . . .
C00X C 0.59491(18) -0.0975(4) 0.7812(3) 0.0457(10) Uani 1 1 d . . . . .
O00Y O 0.84823(19) -0.1521(4) 1.0800(3) 0.0997(14) Uani 1 1 d G . . . .
H00T H 0.864092 -0.212814 1.110149 0.150 Uiso 1 1 d G U . . .
H00U H 0.815309 -0.175053 1.038859 0.150 Uiso 1 1 d G U . . .
C00Z C 0.68578(19) 0.1378(4) 0.7941(3) 0.0471(10) Uani 1 1 d . . . . .
N010 N 0.7158(2) 0.2020(4) 0.7992(3) 0.0784(14) Uani 1 1 d . . . . .
C011 C 0.92205(18) 0.5953(4) 1.0570(3) 0.0512(11) Uani 1 1 d . . . . .
H011 H 0.950634 0.582576 1.113334 0.061 Uiso 1 1 calc R U . . .
N012 N 0.6273(2) 0.1846(4) 0.8907(3) 0.0700(12) Uani 1 1 d . . . . .
C013 C 0.86731(18) 0.5720(4) 1.0210(3) 0.0515(11) Uani 1 1 d . . . . .
H013 H 0.858890 0.543295 1.052699 0.062 Uiso 1 1 calc R U . . .
N014 N 0.57053(19) -0.1771(4) 0.7766(3) 0.0775(13) Uani 1 1 d . . . . .
C015 C 0.7035(2) -0.0497(4) 0.8822(3) 0.0528(11) Uani 1 1 d . . . . .
N016 N 0.7420(2) -0.0973(5) 0.9384(3) 0.0939(16) Uani 1 1 d . . . . .
O1 O 0.500000 0.6410(5) 0.750000 0.0850(17) Uani 1 2 d GS T P . .
H1 H 0.516779 0.690789 0.742969 0.127 Uiso 0.5 1 d G U P . .

loop_
_atom_site_aniso_label
_atom_site_aniso_U_11
_atom_site_aniso_U_22
_atom_site_aniso_U_33
_atom_site_aniso_U_23
_atom_site_aniso_U_13
_atom_site_aniso_U_12
Eu01 0.02683(12) 0.03113(12) 0.03345(12) 0.00205(8) 0.01773(10) 0.00106(7)
Co02 0.0387(3) 0.0328(3) 0.0350(3) 0.0018(2) 0.0258(3) 0.0012(2)
O003 0.0352(16) 0.0476(17) 0.059(2) -0.0120(14) 0.0263(16) -0.0043(13)
O004 0.0416(18) 0.063(2) 0.0373(16) 0.0061(13) 0.0248(15) -0.0016(14)
N005 0.0326(19) 0.048(2) 0.0344(19) -0.0027(16) 0.0213(17) -0.0055(15)
N006 0.0325(18) 0.0334(17) 0.0370(19) 0.0020(14) 0.0200(17) -0.0029(13)
O007 0.0344(17) 0.0514(18) 0.070(2) 0.0136(15) 0.0333(17) -0.0006(13)
O008 0.0498(19) 0.0568(19) 0.081(2) 0.0313(17) 0.0443(19) 0.0131(15)
O009 0.0249(17) 0.069(2) 0.0511(19) 0.0163(16) 0.0069(15) -0.0059(14)
O00A 0.0449(18) 0.0356(16) 0.072(2) 0.0066(14) 0.0384(18) 0.0071(13)
C00B 0.028(2) 0.035(2) 0.040(2) -0.0005(17) 0.0187(19) -0.0003(16)
O00D 0.050(2) 0.058(2) 0.077(2) -0.0031(16) 0.046(2) 0.0072(14)
N00E 0.046(2) 0.051(2) 0.061(2) -0.0193(19) 0.034(2) -0.0033(17)
C00F 0.035(2) 0.035(2) 0.029(2) -0.0058(16) 0.0204(19) -0.0079(16)
O00G 0.094(3) 0.109(3) 0.057(2) -0.001(2) 0.054(2) -0.004(2)
O00H 0.043(2) 0.109(3) 0.072(3) 0.014(2) 0.029(2) 0.000(2)
C00I 0.035(2) 0.0323(19) 0.031(2) -0.0016(16) 0.0192(19) -0.0045(16)
O00J 0.110(6) 0.146(7) 0.087(5) 0.000 0.066(5) 0.000
N00K 0.064(3) 0.069(3) 0.068(3) 0.026(2) 0.042(3) 0.028(2)
C00L 0.039(3) 0.045(2) 0.044(3) 0.006(2) 0.023(2) 0.0050(19)
C00M 0.037(2) 0.057(3) 0.028(2) -0.0005(18) 0.019(2) -0.0074(19)
C00N 0.037(2) 0.042(2) 0.033(2) 0.0041(17) 0.018(2) -0.0061(18)
C00O 0.032(2) 0.042(2) 0.036(2) 0.0118(18) 0.014(2) 0.0006(17)
C00P 0.034(2) 0.036(2) 0.035(2) 0.0029(16) 0.020(2) -0.0010(17)
C00Q 0.036(2) 0.073(3) 0.050(3) -0.002(2) 0.030(2) -0.010(2)
C00R 0.049(3) 0.059(3) 0.041(3) 0.000(2) 0.032(2) -0.006(2)
C00S 0.038(2) 0.038(2) 0.037(2) -0.0022(18) 0.018(2) -0.0087(18)
C00T 0.029(2) 0.035(2) 0.053(3) 0.0057(18) 0.021(2) 0.0029(17)
C00U 0.062(3) 0.043(2) 0.051(3) 0.006(2) 0.043(3) 0.002(2)
C00V 0.041(3) 0.047(2) 0.039(2) -0.0007(19) 0.025(2) -0.0096(19)
C00W 0.057(3) 0.037(2) 0.054(3) 0.009(2) 0.042(3) 0.008(2)
C00X 0.046(3) 0.050(3) 0.043(3) 0.005(2) 0.029(2) 0.000(2)
O00Y 0.076(3) 0.095(3) 0.121(4) 0.037(3) 0.062(3) 0.015(2)
C00Z 0.060(3) 0.052(3) 0.042(2) -0.015(2) 0.039(2) -0.015(2)
N010 0.110(4) 0.075(3) 0.083(3) -0.033(2) 0.078(3) -0.049(3)
C011 0.037(2) 0.066(3) 0.031(2) 0.016(2) 0.014(2) -0.006(2)
N012 0.100(4) 0.064(3) 0.073(3) -0.006(2) 0.068(3) 0.005(2)
C013 0.040(3) 0.074(3) 0.035(2) 0.011(2) 0.022(2) -0.013(2)
N014 0.072(3) 0.078(3) 0.080(3) 0.011(2) 0.048(3) -0.022(2)
C015 0.054(3) 0.060(3) 0.045(3) -0.002(2) 0.033(3) 0.002(2)
N016 0.080(4) 0.116(4) 0.048(3) 0.014(3) 0.024(3) 0.035(3)
O1 0.072(4) 0.052(3) 0.123(5) 0.000 0.060(4) 0.000

loop_
_atom_type_symbol
_atom_type_description
_atom_type_scat_dispersion_real
_atom_type_scat_dispersion_imag
_atom_type_scat_source
C C 0.0033 0.0016 'International Tables Vol C Tables 4.2.6.8 and 6.1.1.4'
H H 0.0000 0.0000 'International Tables Vol C Tables 4.2.6.8 and 6.1.1.4'
Co Co 0.3494 0.9721 'International Tables Vol C Tables 4.2.6.8 and 6.1.1.4'
Eu Eu -0.1578 3.6682 'International Tables Vol C Tables 4.2.6.8 and 6.1.1.4'
N N 0.0061 0.0033 'International Tables Vol C Tables 4.2.6.8 and 6.1.1.4'
O O 0.0106 0.0060 'International Tables Vol C Tables 4.2.6.8 and 6.1.1.4'

loop_
_geom_angle_atom_site_label_1
_geom_angle_atom_site_label_2
_geom_angle_atom_site_label_3
_geom_angle
_geom_angle_site_symmetry_1
_geom_angle_site_symmetry_3
_geom_angle_publ_flag
O003 Eu01 O004 79.29(10) . 5_666 ?
O007 Eu01 O003 74.40(9) 4_646 . ?
O007 Eu01 O004 72.24(10) 4_646 5_666 ?
O007 Eu01 O008 78.76(10) 4_646 . ?
O007 Eu01 O00A 117.47(9) 4_646 8_465 ?
O007 Eu01 O00D 135.20(11) 4_646 . ?
O007 Eu01 O00G 147.85(13) 4_646 . ?
O008 Eu01 O003 72.22(11) . . ?
O008 Eu01 O004 143.75(11) . 5_666 ?
O009 Eu01 O003 139.50(10) . . ?
O009 Eu01 O004 117.62(11) . 5_666 ?
O009 Eu01 O007 76.69(12) . 4_646 ?
O009 Eu01 O008 74.82(10) . . ?
O009 Eu01 O00A 74.01(11) . 8_465 ?
O009 Eu01 O00D 146.55(12) . . ?
O009 Eu01 O00G 80.45(14) . . ?
O00A Eu01 O003 145.42(10) 8_465 . ?
O00A Eu01 O004 74.71(10) 8_465 5_666 ?
O00A Eu01 O008 139.69(11) 8_465 . ?
O00A Eu01 O00D 80.08(10) 8_465 . ?
O00A Eu01 O00G 76.57(12) 8_465 . ?
O00D Eu01 O003 71.05(11) . . ?
O00D Eu01 O004 74.05(10) . 5_666 ?
O00D Eu01 O008 115.51(10) . . ?
O00G Eu01 O003 111.39(12) . . ?
O00G Eu01 O004 139.36(13) . 5_666 ?
O00G Eu01 O008 73.61(13) . . ?
O00G Eu01 O00D 73.16(13) . . ?
C00B Co02 C00U 177.55(16) . . ?
C00B Co02 C00W 89.51(17) . . ?
C00B Co02 C00Z 88.73(16) . . ?
C00B Co02 C015 89.94(17) . . ?
C00U Co02 C00W 88.71(18) . . ?
C00U Co02 C015 91.91(18) . . ?
C00W Co02 C015 177.23(19) . . ?
C00X Co02 C00B 87.70(17) . . ?
C00X Co02 C00U 93.96(18) . . ?
C00X Co02 C00W 89.27(18) . . ?
C00X Co02 C00Z 174.93(19) . . ?
C00X Co02 C015 88.00(19) . . ?
C00Z Co02 C00U 89.72(17) . . ?
C00Z Co02 C00W 94.30(19) . . ?
C00Z Co02 C015 88.4(2) . . ?
Eu01 O003 H00A 110.4 . . ?
Eu01 O003 H00B 109.8 . . ?
H00A O003 H00B 103.6 . . ?
C00O O004 Eu01 125.8(3) . 5_666 ?
C00L N005 C00Q 118.7(3) . . ?
C00V N005 C00L 120.8(3) . . ?
C00V N005 C00Q 120.5(3) . . ?
C00R N006 C00T 118.5(3) . . ?
C011 N006 C00R 119.9(4) . . ?
C011 N006 C00T 121.6(3) . . ?
C00P O007 Eu01 138.5(3) . 4_656 ?
Eu01 O008 H00C 111.5 . . ?
Eu01 O008 H00D 111.4 . . ?
H00C O008 H00D 102.4 . . ?
C00O O009 Eu01 157.9(3) . . ?
C00P O00A Eu01 145.5(2) . 8_566 ?
N00E C00B Co02 178.8(4) . . ?
Eu01 O00D H00E 111.6 . . ?
Eu01 O00D H00F 112.0 . . ?
H00E O00D H00F 102.2 . . ?
C00N C00F C00I 121.4(4) . . ?
C00N C00F C00S 118.5(4) . . ?
C00S C00F C00I 119.9(3) . . ?
Eu01 O00G H00G 113.8 . . ?
Eu01 O00G H00H 115.6 . . ?
H00G O00G H00H 98.6 . . ?
H00P O00H H00Q 109.4 . . ?
C00M C00I C00F 119.4(3) . . ?
C00M C00I C013 117.9(4) . . ?
C013 C00I C00F 122.7(3) . . ?
H00W O00J H00W 111.4 . 2_656 ?
N005 C00L H00L 119.9 . . ?
N005 C00L C00S 120.3(4) . . ?
C00S C00L H00L 119.9 . . ?
C00I C00M H00M 120.0 . . ?
C00R C00M C00I 120.0(4) . . ?
C00R C00M H00M 120.0 . . ?
C00F C00N H00N 120.3 . . ?
C00V C00N C00F 119.4(4) . . ?
C00V C00N H00N 120.3 . . ?
O004 C00O C00Q 119.0(4) . . ?
O009 C00O O004 127.8(4) . . ?
O009 C00O C00Q 113.2(4) . . ?
O007 C00P O00A 128.3(4) . . ?
O007 C00P C00T 114.9(3) . . ?
O00A C00P C00T 116.8(3) . . ?
N005 C00Q C00O 113.1(3) . . ?
N005 C00Q H00I 109.0 . . ?
N005 C00Q H00J 109.0 . . ?
C00O C00Q H00I 109.0 . . ?
C00O C00Q H00J 109.0 . . ?
H00I C00Q H00J 107.8 . . ?
N006 C00R C00M 121.7(4) . . ?
N006 C00R H00R 119.1 . . ?
C00M C00R H00R 119.1 . . ?
C00F C00S H00S 120.0 . . ?
C00L C00S C00F 120.0(4) . . ?
C00L C00S H00S 120.0 . . ?
N006 C00T C00P 111.5(3) . . ?
N006 C00T H00K 109.3 . . ?
N006 C00T H00O 109.3 . . ?
C00P C00T H00K 109.3 . . ?
C00P C00T H00O 109.3 . . ?
H00K C00T H00O 108.0 . . ?
N012 C00U Co02 178.6(4) . . ?
N005 C00V C00N 120.8(4) . . ?
N005 C00V H00V 119.6 . . ?
C00N C00V H00V 119.6 . . ?
N00K C00W Co02 177.5(4) . . ?
N014 C00X Co02 175.2(4) . . ?
H00T O00Y H00U 104.5 . . ?
N010 C00Z Co02 177.4(5) . . ?
N006 C011 H011 119.6 . . ?
N006 C011 C013 120.7(4) . . ?
C013 C011 H011 119.6 . . ?
C00I C013 H013 120.1 . . ?
C011 C013 C00I 119.8(4) . . ?
C011 C013 H013 120.1 . . ?
N016 C015 Co02 178.1(6) . . ?
H1 O1 H1 96.2 . 2_656 ?

loop_
_geom_bond_atom_site_label_1
_geom_bond_atom_site_label_2
_geom_bond_distance
_geom_bond_site_symmetry_2
_geom_bond_publ_flag
Eu01 O003 2.431(3) . ?
Eu01 O004 2.439(3) 5_666 ?
Eu01 O007 2.371(3) 4_646 ?
Eu01 O008 2.431(3) . ?
Eu01 O009 2.338(3) . ?
Eu01 O00A 2.376(3) 8_465 ?
Eu01 O00D 2.419(3) . ?
Eu01 O00G 2.407(3) . ?
Co02 C00B 1.898(4) . ?
Co02 C00U 1.902(4) . ?
Co02 C00W 1.903(5) . ?
Co02 C00X 1.889(4) . ?
Co02 C00Z 1.900(4) . ?
Co02 C015 1.907(5) . ?
O003 H00A 0.8681 . ?
O003 H00B 0.8665 . ?
O004 C00O 1.241(5) . ?
N005 C00L 1.343(5) . ?
N005 C00Q 1.478(5) . ?
N005 C00V 1.339(5) . ?
N006 C00R 1.339(5) . ?
N006 C00T 1.468(5) . ?
N006 C011 1.330(5) . ?
O007 C00P 1.242(4) . ?
O008 H00C 0.8956 . ?
O008 H00D 0.8933 . ?
O009 C00O 1.240(5) . ?
O00A C00P 1.246(4) . ?
C00B N00E 1.136(5) . ?
O00D H00E 0.9041 . ?
O00D H00F 0.9037 . ?
C00F C00I 1.491(5) . ?
C00F C00N 1.379(5) . ?
C00F C00S 1.387(5) . ?
O00G H00G 0.9706 . ?
O00G H00H 0.9817 . ?
O00H H00P 0.8506 . ?
O00H H00Q 0.8497 . ?
C00I C00M 1.379(5) . ?
C00I C013 1.381(6) . ?
O00J H00W 0.85(18) 2_656 ?
O00J H00W 0.8498 . ?
N00K C00W 1.128(5) . ?
C00L H00L 0.9300 . ?
C00L C00S 1.363(5) . ?
C00M H00M 0.9300 . ?
C00M C00R 1.344(6) . ?
C00N H00N 0.9300 . ?
C00N C00V 1.369(6) . ?
C00O C00Q 1.532(6) . ?
C00P C00T 1.517(5) . ?
C00Q H00I 0.9700 . ?
C00Q H00J 0.9700 . ?
C00R H00R 0.9300 . ?
C00S H00S 0.9300 . ?
C00T H00K 0.9700 . ?
C00T H00O 0.9700 . ?
C00U N012 1.146(5) . ?
C00V H00V 0.9300 . ?
C00X N014 1.147(5) . ?
O00Y H00T 0.8500 . ?
O00Y H00U 0.8498 . ?
C00Z N010 1.138(5) . ?
C011 H011 0.9300 . ?
C011 C013 1.371(6) . ?
C013 H013 0.9300 . ?
C015 N016 1.141(6) . ?
O1 H1 0.8499 . ?
O1 H1 0.85(13) 2_656 ?

loop_
_geom_torsion_atom_site_label_1
_geom_torsion_atom_site_label_2
_geom_torsion_atom_site_label_3
_geom_torsion_atom_site_label_4
_geom_torsion
_geom_torsion_site_symmetry_1
_geom_torsion_site_symmetry_2
_geom_torsion_site_symmetry_3
_geom_torsion_site_symmetry_4
_geom_torsion_publ_flag
Eu01 O004 C00O O009 36.0(6) 5_666 . . . ?
Eu01 O004 C00O C00Q -143.6(3) 5_666 . . . ?
Eu01 O007 C00P O00A -46.2(7) 4_656 . . . ?
Eu01 O007 C00P C00T 134.8(3) 4_656 . . . ?
Eu01 O009 C00O O004 -61.0(11) . . . . ?
Eu01 O009 C00O C00Q 118.6(8) . . . . ?
Eu01 O00A C00P O007 15.3(8) 8_566 . . . ?
Eu01 O00A C00P C00T -165.6(3) 8_566 . . . ?
O004 C00O C00Q N005 4.7(5) . . . . ?
N005 C00L C00S C00F -0.8(6) . . . . ?
N006 C011 C013 C00I -0.3(7) . . . . ?
O007 C00P C00T N006 -167.1(3) . . . . ?
O009 C00O C00Q N005 -174.9(4) . . . . ?
O00A C00P C00T N006 13.7(5) . . . . ?
C00F C00I C00M C00R -176.8(4) . . . . ?
C00F C00I C013 C011 177.2(4) . . . . ?
C00F C00N C00V N005 -0.6(6) . . . . ?
C00I C00F C00N C00V -171.2(4) . . . . ?
C00I C00F C00S C00L 171.9(4) . . . . ?
C00I C00M C00R N006 -0.6(6) . . . . ?
C00L N005 C00Q C00O 59.4(5) . . . . ?
C00L N005 C00V C00N -3.7(6) . . . . ?
C00M C00I C013 C011 -1.0(6) . . . . ?
C00N C00F C00I C00M 137.3(4) . . . . ?
C00N C00F C00I C013 -40.8(6) . . . . ?
C00N C00F C00S C00L -3.3(6) . . . . ?
C00Q N005 C00L C00S -174.1(4) . . . . ?
C00Q N005 C00V C00N 174.7(4) . . . . ?
C00R N006 C00T C00P 64.5(5) . . . . ?
C00R N006 C011 C013 1.1(6) . . . . ?
C00S C00F C00I C00M -37.8(5) . . . . ?
C00S C00F C00I C013 144.1(4) . . . . ?
C00S C00F C00N C00V 4.0(6) . . . . ?
C00T N006 C00R C00M -178.4(4) . . . . ?
C00T N006 C011 C013 178.7(4) . . . . ?
C00V N005 C00L C00S 4.4(6) . . . . ?
C00V N005 C00Q C00O -119.1(4) . . . . ?
C011 N006 C00R C00M -0.7(6) . . . . ?
C011 N006 C00T C00P -113.2(4) . . . . ?
C013 C00I C00M C00R 1.4(6) . . . . ?
